data_7200999
loop_
_publ_author_name
'Guo, Huadong'
'Guo, Xianmin'
'Wang, Xiao'
'Li, Guanghua'
'Guo, Zhiyong'
'Su, Shengqun'
'Zhang, Hongjie'

_publ_section_title
;
 Interweaving of single-helical and equal double-helical chains with
 the same helical axis in a 3D metal--organic framework
;
_journal_issue 8
_journal_name_full CrystEngComm
_journal_page_first 1509
_journal_paper_doi 10.1039/b902809a
_journal_volume 11
_journal_year 2009
_chemical_formula_moiety 'C16 H10 N8 O5 Zn2'
_chemical_formula_sum 'C16 H10 N8 O5 Zn2'
_chemical_formula_weight 525.06
_chemical_melting_point ?
_chemical_name_systematic
;
?
;
_space_group_IT_number 167
_symmetry_cell_setting trigonal
_symmetry_space_group_name_Hall '-R 3 2"c'
_symmetry_space_group_name_H-M 'R -3 c :H'
_atom_sites_solution_hydrogens geom
_atom_sites_solution_primary direct
_atom_sites_solution_secondary difmap
_audit_creation_method SHELXL-97
_cell_angle_alpha 90.00
_cell_angle_beta 90.00
_cell_angle_gamma 120.00
_cell_formula_units_Z 18
_cell_length_a 26.1227(12)
_cell_length_b 26.1227(12)
_cell_length_c 13.4564(13)
_cell_measurement_reflns_used 1756
_cell_measurement_temperature 298(2)
_cell_measurement_theta_max 26.02
_cell_measurement_theta_min 1.20
_cell_volume 7952.4(9)
_computing_cell_refinement 'Bruker SMART'
_computing_data_collection 'Bruker SMART'
_computing_data_reduction 'Bruker SAINT'
_computing_molecular_graphics SHELXP-97
_computing_publication_material SHELXTL
_computing_structure_refinement 'SHELXL-97 (Sheldrick, 1997)'
_computing_structure_solution 'SHELXS-97 (Sheldrick, 1990)'
_diffrn_ambient_temperature 298(2)
_diffrn_detector_area_resol_mean 9.00cm
_diffrn_measured_fraction_theta_full 0.999
_diffrn_measured_fraction_theta_max 0.999
_diffrn_measurement_device_type 'CCD area detector'
_diffrn_measurement_method 'phi and omega scans'
_diffrn_radiation_monochromator graphite
_diffrn_radiation_source 'fine-focus sealed tube'
_diffrn_radiation_type MoK\a
_diffrn_radiation_wavelength 0.71073
_diffrn_reflns_av_R_equivalents 0.0340
_diffrn_reflns_av_sigmaI/netI 0.0162
_diffrn_reflns_limit_h_max 31
_diffrn_reflns_limit_h_min -21
_diffrn_reflns_limit_k_max 29
_diffrn_reflns_limit_k_min -32
_diffrn_reflns_limit_l_max 16
_diffrn_reflns_limit_l_min -16
_diffrn_reflns_number 14440
_diffrn_reflns_theta_full 26.03
_diffrn_reflns_theta_max 26.03
_diffrn_reflns_theta_min 1.56
_diffrn_standards_decay_% 0
_diffrn_standards_interval_count 0
_diffrn_standards_interval_time .
_diffrn_standards_number 0
_exptl_absorpt_coefficient_mu 2.768
_exptl_absorpt_correction_T_max 0.612
_exptl_absorpt_correction_T_min 0.516
_exptl_absorpt_correction_type empirical
_exptl_absorpt_process_details SADABS
_exptl_crystal_colour colourless
_exptl_crystal_density_diffrn 1.973
_exptl_crystal_density_meas ?
_exptl_crystal_density_method 'not measured'
_exptl_crystal_description block
_exptl_crystal_F_000 4716
_exptl_crystal_size_max 0.24
_exptl_crystal_size_mid 0.20
_exptl_crystal_size_min 0.18
_refine_diff_density_max 1.045
_refine_diff_density_min -0.207
_refine_diff_density_rms 0.072
_refine_ls_extinction_method none
_refine_ls_goodness_of_fit_ref 1.112
_refine_ls_hydrogen_treatment mixed
_refine_ls_matrix_type full
_refine_ls_number_parameters 145
_refine_ls_number_reflns 1756
_refine_ls_number_restraints 1
_refine_ls_restrained_S_all 1.113
_refine_ls_R_factor_all 0.0251
_refine_ls_R_factor_gt 0.0227
_refine_ls_shift/su_max 0.002
_refine_ls_shift/su_mean 0.000
_refine_ls_structure_factor_coef Fsqd
_refine_ls_weighting_details 'calc w=1/[\s^2^(Fo^2^)+(0.0366P)^2^+11.6945P] where P=(Fo^2^+2Fc^2^)/3'
_refine_ls_weighting_scheme calc
_refine_ls_wR_factor_gt 0.0626
_refine_ls_wR_factor_ref 0.0637
_reflns_number_gt 1622
_reflns_number_total 1756
_reflns_threshold_expression >2sigma(I)
_cod_data_source_file b902809a.txt
_cod_data_source_block compound6
_cod_depositor_comments
;
The following automatic conversions were performed:

'_chemical_melting_point' value 'not measured' was changed to '?' -
the value is undefined or not given.

Automatic conversion script
Id: cif_fix_values 1646 2011-03-28 12:23:43Z adriana 

The following automatic conversions were performed:

'_exptl_crystal_density_meas' value 'none' was changed to '?' - the
value is perceived as not measured.

Automatic conversion script
Id: cif_fix_values 3008 2015-01-20 13:52:24Z robertas 
;
_cod_original_cell_volume 7952.3(9)
_cod_original_sg_symbol_H-M R-3c
_cod_database_code 7200999

loop_
_symmetry_equiv_pos_as_xyz
'x, y, z'
'-y, x-y, z'
'-x+y, -x, z'
'y, x, -z+1/2'
'x-y, -y, -z+1/2'
'-x, -x+y, -z+1/2'
'x+2/3, y+1/3, z+1/3'
'-y+2/3, x-y+1/3, z+1/3'
'-x+y+2/3, -x+1/3, z+1/3'
'y+2/3, x+1/3, -z+5/6'
'x-y+2/3, -y+1/3, -z+5/6'
'-x+2/3, -x+y+1/3, -z+5/6'
'x+1/3, y+2/3, z+2/3'
'-y+1/3, x-y+2/3, z+2/3'
'-x+y+1/3, -x+2/3, z+2/3'
'y+1/3, x+2/3, -z+7/6'
'x-y+1/3, -y+2/3, -z+7/6'
'-x+1/3, -x+y+2/3, -z+7/6'
'-x, -y, -z'
'y, -x+y, -z'
'x-y, x, -z'
'-y, -x, z-1/2'
'-x+y, y, z-1/2'
'x, x-y, z-1/2'
'-x+2/3, -y+1/3, -z+1/3'
'y+2/3, -x+y+1/3, -z+1/3'
'x-y+2/3, x+1/3, -z+1/3'
'-y+2/3, -x+1/3, z-1/6'
'-x+y+2/3, y+1/3, z-1/6'
'x+2/3, x-y+1/3, z-1/6'
'-x+1/3, -y+2/3, -z+2/3'
'y+1/3, -x+y+2/3, -z+2/3'
'x-y+1/3, x+2/3, -z+2/3'
'-y+1/3, -x+2/3, z+1/6'
'-x+y+1/3, y+2/3, z+1/6'
'x+1/3, x-y+2/3, z+1/6'

loop_
_atom_site_label
_atom_site_type_symbol
_atom_site_fract_x
_atom_site_fract_y
_atom_site_fract_z
_atom_site_U_iso_or_equiv
_atom_site_adp_type
_atom_site_occupancy
_atom_site_symmetry_multiplicity
_atom_site_calc_flag
_atom_site_refinement_flags
_atom_site_disorder_assembly
_atom_site_disorder_group
C1 C 0.81709(9) 0.76041(9) 0.11017(16) 0.0226(4) Uani 1 1 d . . .
H1 H 0.7930 0.7195 0.1081 0.027 Uiso 1 1 calc R . .
C2 C 0.79223(9) 0.79604(9) 0.12433(16) 0.0226(4) Uani 1 1 d . . .
H2 H 0.7515 0.7790 0.1319 0.027 Uiso 1 1 calc R . .
C3 C 0.82803(9) 0.85722(9) 0.12727(15) 0.0195(4) Uani 1 1 d . . .
C4 C 0.88898(9) 0.88243(9) 0.11380(16) 0.0235(4) Uani 1 1 d . . .
H4 H 0.9130 0.9233 0.1145 0.028 Uiso 1 1 calc R . .
C5 C 0.91387(9) 0.84720(10) 0.09947(16) 0.0229(4) Uani 1 1 d . . .
H5 H 0.9544 0.8644 0.0901 0.028 Uiso 1 1 calc R . .
C6 C 0.87814(9) 0.78570(9) 0.09903(15) 0.0195(4) Uani 1 1 d . . .
C7 C 0.90656(9) 0.74936(9) 0.09250(15) 0.0191(4) Uani 1 1 d . . .
C8 C 0.76990(9) 0.52973(9) -0.01323(15) 0.0193(4) Uani 1 1 d . . .
N1 N 0.89077(7) 0.70244(7) 0.03425(13) 0.0204(4) Uani 1 1 d . . .
N2 N 0.93122(8) 0.68513(8) 0.04959(14) 0.0248(4) Uani 1 1 d . . .
N3 N 0.96923(8) 0.71967(8) 0.11468(14) 0.0251(4) Uani 1 1 d . . .
N4 N 0.95467(7) 0.76050(7) 0.14418(13) 0.0208(4) Uani 1 1 d . . .
O1 O 0.78754(7) 0.58358(6) -0.01326(12) 0.0269(3) Uani 1 1 d . . .
O2 O 0.71780(6) 0.49092(6) 0.01221(12) 0.0258(3) Uani 1 1 d . . .
O1W O 0.75877(9) 0.6667 -0.0833 0.0329(6) Uani 1 2 d SD . .
Zn1 Zn 0.835022(12) 0.6667 -0.0833 0.01966(12) Uani 1 2 d S . .
Zn2 Zn 0.6667 0.512949(12) 0.0833 0.01847(11) Uani 1 2 d S . .
H1A H 0.7277(8) 0.6392(9) -0.067(2) 0.028 Uiso 1 1 d D . .

loop_
_atom_site_aniso_label
_atom_site_aniso_U_11
_atom_site_aniso_U_22
_atom_site_aniso_U_33
_atom_site_aniso_U_23
_atom_site_aniso_U_13
_atom_site_aniso_U_12
C1 0.0218(10) 0.0190(10) 0.0248(11) -0.0024(8) -0.0018(8) 0.0086(8)
C2 0.0173(10) 0.0243(11) 0.0265(11) -0.0013(8) -0.0004(8) 0.0106(9)
C3 0.0215(10) 0.0224(10) 0.0177(10) -0.0011(8) -0.0027(8) 0.0133(8)
C4 0.0218(10) 0.0183(10) 0.0293(12) 0.0003(8) -0.0005(8) 0.0093(8)
C5 0.0182(10) 0.0242(11) 0.0267(12) 0.0008(8) 0.0012(8) 0.0108(9)
C6 0.0223(10) 0.0220(10) 0.0175(10) -0.0018(8) -0.0033(8) 0.0135(9)
C7 0.0182(9) 0.0189(10) 0.0188(10) -0.0004(7) 0.0012(8) 0.0081(8)
C8 0.0218(10) 0.0244(11) 0.0147(10) 0.0011(8) 0.0000(8) 0.0138(9)
N1 0.0201(9) 0.0185(8) 0.0225(9) -0.0025(7) -0.0024(7) 0.0096(7)
N2 0.0266(9) 0.0233(9) 0.0291(10) -0.0049(7) -0.0044(8) 0.0158(8)
N3 0.0234(9) 0.0252(9) 0.0310(10) -0.0048(8) -0.0039(8) 0.0154(8)
N4 0.0197(8) 0.0199(8) 0.0241(9) -0.0050(7) -0.0045(7) 0.0109(7)
O1 0.0315(8) 0.0198(8) 0.0325(9) 0.0037(6) 0.0080(7) 0.0151(7)
O2 0.0193(7) 0.0235(8) 0.0340(9) -0.0024(6) 0.0048(6) 0.0102(6)
O1W 0.0184(8) 0.0184(11) 0.0619(17) 0.0100(11) 0.0050(5) 0.0092(5)
Zn1 0.01859(15) 0.01889(18) 0.0216(2) -0.00486(13) -0.00243(6) 0.00944(9)
Zn2 0.01689(18) 0.01790(15) 0.02028(19) -0.00093(6) -0.00185(12) 0.00844(9)

loop_
_atom_type_symbol
_atom_type_description
_atom_type_scat_dispersion_real
_atom_type_scat_dispersion_imag
_atom_type_scat_source
C C 0.0033 0.0016 'International Tables Vol C Tables 4.2.6.8 and 6.1.1.4'
H H 0.0000 0.0000 'International Tables Vol C Tables 4.2.6.8 and 6.1.1.4'
N N 0.0061 0.0033 'International Tables Vol C Tables 4.2.6.8 and 6.1.1.4'
O O 0.0106 0.0060 'International Tables Vol C Tables 4.2.6.8 and 6.1.1.4'
Zn Zn 0.2839 1.4301 'International Tables Vol C Tables 4.2.6.8 and 6.1.1.4'

loop_
_geom_angle_atom_site_label_1
_geom_angle_atom_site_label_2
_geom_angle_atom_site_label_3
_geom_angle
_geom_angle_site_symmetry_1
_geom_angle_site_symmetry_3
_geom_angle_publ_flag
C2 C1 C6 120.26(19) . . ?
C2 C1 H1 119.9 . . ?
C6 C1 H1 119.9 . . ?
C1 C2 C3 120.18(19) . . ?
C1 C2 H2 119.9 . . ?
C3 C2 H2 119.9 . . ?
C2 C3 C4 119.39(18) . . ?
C2 C3 C8 121.59(18) . 34_665 ?
C4 C3 C8 118.80(18) . 34_665 ?
C5 C4 C3 120.63(19) . . ?
C5 C4 H4 119.7 . . ?
C3 C4 H4 119.7 . . ?
C4 C5 C6 120.04(19) . . ?
C4 C5 H5 120.0 . . ?
C6 C5 H5 120.0 . . ?
C1 C6 C5 119.48(18) . . ?
C1 C6 C7 121.77(18) . . ?
C5 C6 C7 118.66(18) . . ?
N1 C7 N4 109.33(17) . . ?
N1 C7 C6 127.14(18) . . ?
N4 C7 C6 123.50(18) . . ?
O1 C8 O2 123.09(18) . . ?
O1 C8 C3 122.43(18) . 28_665 ?
O2 C8 C3 114.43(18) . 28_665 ?
C7 N1 N2 106.39(16) . . ?
C7 N1 Zn1 134.45(14) . . ?
N2 N1 Zn1 117.60(13) . . ?
N3 N2 N1 108.96(16) . . ?
N2 N3 N4 109.08(16) . . ?
C7 N4 N3 106.22(16) . . ?
C7 N4 Zn2 131.61(14) . 25_665 ?
N3 N4 Zn2 122.13(13) . 25_665 ?
C8 O1 Zn1 149.32(15) . . ?
C8 O2 Zn2 120.99(13) . . ?
Zn1 O1W H1A 124.5(19) . . ?
O1W Zn1 N1 119.10(5) . 11_564 ?
O1W Zn1 N1 119.10(5) . . ?
N1 Zn1 N1 121.80(10) 11_564 . ?
O1W Zn1 O1 85.78(4) . . ?
N1 Zn1 O1 91.66(6) 11_564 . ?
N1 Zn1 O1 92.44(7) . . ?
O1W Zn1 O1 85.77(4) . 11_564 ?
N1 Zn1 O1 92.44(7) 11_564 11_564 ?
N1 Zn1 O1 91.66(6) . 11_564 ?
O1 Zn1 O1 171.55(8) . 11_564 ?
O2 Zn2 O2 100.74(9) . 18_654 ?
O2 Zn2 N4 110.75(6) . 25_665 ?
O2 Zn2 N4 105.31(7) 18_654 25_665 ?
O2 Zn2 N4 105.31(7) . 30_455 ?
O2 Zn2 N4 110.75(6) 18_654 30_455 ?
N4 Zn2 N4 122.02(10) 25_665 30_455 ?

loop_
_geom_bond_atom_site_label_1
_geom_bond_atom_site_label_2
_geom_bond_distance
_geom_bond_site_symmetry_2
_geom_bond_publ_flag
C1 C2 1.389(3) . ?
C1 C6 1.396(3) . ?
C1 H1 0.9300 . ?
C2 C3 1.391(3) . ?
C2 H2 0.9300 . ?
C3 C4 1.397(3) . ?
C3 C8 1.502(3) 34_665 ?
C4 C5 1.380(3) . ?
C4 H4 0.9300 . ?
C5 C6 1.397(3) . ?
C5 H5 0.9300 . ?
C6 C7 1.471(3) . ?
C7 N1 1.335(3) . ?
C7 N4 1.335(3) . ?
C8 O1 1.242(3) . ?
C8 O2 1.272(2) . ?
C8 C3 1.502(3) 28_665 ?
N1 N2 1.357(2) . ?
N1 Zn1 2.0339(17) . ?
N2 N3 1.293(3) . ?
N3 N4 1.359(2) . ?
N4 Zn2 2.0062(17) 25_665 ?
O1 Zn1 2.1086(15) . ?
O2 Zn2 1.9493(14) . ?
O1W Zn1 1.992(2) . ?
O1W H1A 0.798(16) . ?
Zn1 N1 2.0338(17) 11_564 ?
Zn1 O1 2.1087(15) 11_564 ?
Zn2 O2 1.9494(14) 18_654 ?
Zn2 N4 2.0062(17) 25_665 ?
Zn2 N4 2.0063(17) 30_455 ?

loop_
_geom_torsion_atom_site_label_1
_geom_torsion_atom_site_label_2
_geom_torsion_atom_site_label_3
_geom_torsion_atom_site_label_4
_geom_torsion
_geom_torsion_site_symmetry_1
_geom_torsion_site_symmetry_2
_geom_torsion_site_symmetry_3
_geom_torsion_site_symmetry_4
_geom_torsion_publ_flag
C6 C1 C2 C3 0.1(3) . . . . ?
C1 C2 C3 C4 1.3(3) . . . . ?
C1 C2 C3 C8 -173.24(19) . . . 34_665 ?
C2 C3 C4 C5 -1.2(3) . . . . ?
C8 C3 C4 C5 173.54(19) 34_665 . . . ?
C3 C4 C5 C6 -0.5(3) . . . . ?
C2 C1 C6 C5 -1.8(3) . . . . ?
C2 C1 C6 C7 174.7(2) . . . . ?
C4 C5 C6 C1 1.9(3) . . . . ?
C4 C5 C6 C7 -174.63(19) . . . . ?
C1 C6 C7 N1 49.0(3) . . . . ?
C5 C6 C7 N1 -134.6(2) . . . . ?
C1 C6 C7 N4 -133.1(2) . . . . ?
C5 C6 C7 N4 43.3(3) . . . . ?
N4 C7 N1 N2 -1.2(2) . . . . ?
C6 C7 N1 N2 177.0(2) . . . . ?
N4 C7 N1 Zn1 -165.92(15) . . . . ?
C6 C7 N1 Zn1 12.2(3) . . . . ?
C7 N1 N2 N3 0.6(2) . . . . ?
Zn1 N1 N2 N3 168.35(14) . . . . ?
N1 N2 N3 N4 0.2(2) . . . . ?
N1 C7 N4 N3 1.3(2) . . . . ?
C6 C7 N4 N3 -176.93(19) . . . . ?
N1 C7 N4 Zn2 -176.24(14) . . . 25_665 ?
C6 C7 N4 Zn2 5.6(3) . . . 25_665 ?
N2 N3 N4 C7 -0.9(2) . . . . ?
N2 N3 N4 Zn2 176.89(14) . . . 25_665 ?
O2 C8 O1 Zn1 -137.6(2) . . . . ?
C3 C8 O1 Zn1 45.0(4) 28_665 . . . ?
O1 C8 O2 Zn2 -14.8(3) . . . . ?
C3 C8 O2 Zn2 162.80(13) 28_665 . . . ?
C7 N1 Zn1 O1W -38.1(2) . . . . ?
N2 N1 Zn1 O1W 158.40(12) . . . . ?
C7 N1 Zn1 N1 141.9(2) . . . 11_564 ?
N2 N1 Zn1 N1 -21.60(12) . . . 11_564 ?
C7 N1 Zn1 O1 -124.65(19) . . . . ?
N2 N1 Zn1 O1 71.88(15) . . . . ?
C7 N1 Zn1 O1 48.0(2) . . . 11_564 ?
N2 N1 Zn1 O1 -115.51(15) . . . 11_564 ?
C8 O1 Zn1 O1W 120.5(3) . . . . ?
C8 O1 Zn1 N1 1.5(3) . . . 11_564 ?
C8 O1 Zn1 N1 -120.4(3) . . . . ?
C8 O1 Zn1 O1 120.6(3) . . . 11_564 ?
C8 O2 Zn2 O2 -153.44(18) . . . 18_654 ?
C8 O2 Zn2 N4 -42.39(18) . . . 25_665 ?
C8 O2 Zn2 N4 91.36(16) . . . 30_455 ?
